data_4080591
loop_
_publ_author_name
'Ng, Kim Hong'
'Li, Yongxin'
'Ganguly, Rakesh'
'Mathey, Francois'

_publ_section_title
;
 The Original Reactivity of a Phosphole-Substituted Fischer Carbene
 Complex
;
_journal_issue 8
_journal_name_full Organometallics
_journal_page_first 2287
_journal_paper_doi 10.1021/om400109h
_journal_volume 32
_journal_year 2013
_chemical_formula_moiety 'C27 H23 O6 P W'
_chemical_formula_sum 'C27 H23 O6 P W'
_chemical_formula_weight 658.27
_chemical_name_systematic
; 
 ? 
;
_space_group_IT_number 14
_symmetry_cell_setting monoclinic
_symmetry_space_group_name_Hall '-P 2yn'
_symmetry_space_group_name_H-M 'P 1 21/n 1'
_atom_sites_solution_hydrogens geom
_atom_sites_solution_primary direct
_atom_sites_solution_secondary difmap
_audit_creation_method SHELXL-97
_cell_angle_alpha 90.00
_cell_angle_beta 99.8350(10)
_cell_angle_gamma 90.00
_cell_formula_units_Z 4
_cell_length_a 12.4421(3)
_cell_length_b 15.0036(4)
_cell_length_c 14.0515(4)
_cell_measurement_reflns_used 9891
_cell_measurement_temperature 103(2)
_cell_measurement_theta_max 31.06
_cell_measurement_theta_min 2.76
_cell_volume 2584.53(12)
_computing_cell_refinement 'Bruker SAINT'
_computing_data_collection 'Bruker APEX2'
_computing_data_reduction 'Bruker SAINT'
_computing_molecular_graphics 'Bruker SHELXTL'
_computing_publication_material 'Bruker SHELXTL'
_computing_structure_refinement 'SHELXL-97 (Sheldrick, 2008)'
_computing_structure_solution 'SHELXS-97 (Sheldrick, 2008)'
_diffrn_ambient_temperature 103(2)
_diffrn_measured_fraction_theta_full 0.994
_diffrn_measured_fraction_theta_max 0.994
_diffrn_measurement_device_type 'Bruker APEX-II CCD'
_diffrn_measurement_method '\f and \w scans'
_diffrn_radiation_monochromator graphite
_diffrn_radiation_source 'fine-focus sealed tube'
_diffrn_radiation_type MoK\a
_diffrn_radiation_wavelength 0.71073
_diffrn_reflns_av_R_equivalents 0.0296
_diffrn_reflns_av_sigmaI/netI 0.0283
_diffrn_reflns_limit_h_max 18
_diffrn_reflns_limit_h_min -18
_diffrn_reflns_limit_k_max 21
_diffrn_reflns_limit_k_min -14
_diffrn_reflns_limit_l_max 20
_diffrn_reflns_limit_l_min -20
_diffrn_reflns_number 33531
_diffrn_reflns_theta_full 31.10
_diffrn_reflns_theta_max 31.10
_diffrn_reflns_theta_min 3.09
_exptl_absorpt_coefficient_mu 4.570
_exptl_absorpt_correction_T_max 0.3410
_exptl_absorpt_correction_T_min 0.2756
_exptl_absorpt_correction_type multi-scan
_exptl_absorpt_process_details sadabs
_exptl_crystal_colour yellow
_exptl_crystal_density_diffrn 1.692
_exptl_crystal_density_method 'not measured'
_exptl_crystal_description block
_exptl_crystal_F_000 1288
_exptl_crystal_size_max 0.38
_exptl_crystal_size_mid 0.34
_exptl_crystal_size_min 0.30
_refine_diff_density_max 0.706
_refine_diff_density_min -0.751
_refine_diff_density_rms 0.100
_refine_ls_extinction_method none
_refine_ls_goodness_of_fit_ref 1.035
_refine_ls_hydrogen_treatment constr
_refine_ls_matrix_type full
_refine_ls_number_parameters 318
_refine_ls_number_reflns 8264
_refine_ls_number_restraints 0
_refine_ls_restrained_S_all 1.035
_refine_ls_R_factor_all 0.0274
_refine_ls_R_factor_gt 0.0206
_refine_ls_shift/su_max 0.002
_refine_ls_shift/su_mean 0.000
_refine_ls_structure_factor_coef Fsqd
_refine_ls_weighting_details 'calc w=1/[\s^2^(Fo^2^)+(0.0148P)^2^+1.5486P] where P=(Fo^2^+2Fc^2^)/3'
_refine_ls_weighting_scheme calc
_refine_ls_wR_factor_gt 0.0418
_refine_ls_wR_factor_ref 0.0437
_reflns_number_gt 7209
_reflns_number_total 8264
_reflns_threshold_expression >2sigma(I)
_cod_data_source_file om400109h_si_002.cif
_cod_data_source_block mat151s
_cod_depositor_comments
;
The following automatic conversions were performed:

'_symmetry_cell_setting' value 'Monoclinic' changed to 'monoclinic'
according to /home/saulius/struct/CIF-dictionaries/cif_core.dic
dictionary named 'cif_core.dic' version 2.4.2 from 2011-04-26.

Automatic conversion script
Id: cif_fix_values 1891 2012-01-12 08:04:46Z andrius 
;
_cod_original_sg_symbol_H-M P2(1)/n
_cod_database_code 4080591

loop_
_symmetry_equiv_pos_as_xyz
'x, y, z'
'-x+1/2, y+1/2, -z+1/2'
'-x, -y, -z'
'x-1/2, -y-1/2, z-1/2'

loop_
_atom_site_label
_atom_site_type_symbol
_atom_site_fract_x
_atom_site_fract_y
_atom_site_fract_z
_atom_site_U_iso_or_equiv
_atom_site_adp_type
_atom_site_occupancy
_atom_site_symmetry_multiplicity
_atom_site_calc_flag
_atom_site_refinement_flags
W1 W 0.277658(6) 0.073494(5) 0.971335(5) 0.01549(2) Uani 1 1 d .
P1 P 0.21529(4) 0.18685(3) 0.84200(3) 0.01424(9) Uani 1 1 d .
C1 C 0.34151(17) -0.00276(13) 0.87534(14) 0.0204(4) Uani 1 1 d .
C2 C 0.13101(18) 0.01004(14) 0.93376(15) 0.0239(4) Uani 1 1 d .
C3 C 0.32453(18) -0.01633(15) 1.07490(15) 0.0268(5) Uani 1 1 d .
C4 C 0.20954(16) 0.15492(14) 1.06125(14) 0.0197(4) Uani 1 1 d .
C5 C 0.42374(17) 0.13728(14) 1.00688(14) 0.0211(4) Uani 1 1 d .
C6 C 0.08259(16) 0.16150(14) 0.77480(13) 0.0193(4) Uani 1 1 d .
H6 H 0.0654 0.1094 0.7368 0.023 Uiso 1 1 calc R
C7 C 0.01111(15) 0.22609(14) 0.78557(14) 0.0204(4) Uani 1 1 d .
C8 C -0.10897(17) 0.22411(18) 0.74661(19) 0.0365(6) Uani 1 1 d .
H8A H -0.1264 0.1706 0.7070 0.055 Uiso 1 1 calc R
H8B H -0.1291 0.2772 0.7070 0.055 Uiso 1 1 calc R
H8C H -0.1498 0.2232 0.8004 0.055 Uiso 1 1 calc R
C9 C 0.06090(15) 0.30385(13) 0.84083(13) 0.0166(4) Uani 1 1 d .
C10 C -0.00337(15) 0.38538(14) 0.85671(14) 0.0202(4) Uani 1 1 d .
H10A H -0.0565 0.3702 0.8992 0.024 Uiso 1 1 calc R
H10B H -0.0448 0.4058 0.7940 0.024 Uiso 1 1 calc R
C11 C 0.07002(15) 0.46044(14) 0.90238(13) 0.0183(4) Uani 1 1 d .
H11A H 0.0258 0.5047 0.9308 0.022 Uiso 1 1 calc R
H11B H 0.1032 0.4908 0.8519 0.022 Uiso 1 1 calc R
C12 C 0.16065(15) 0.42492(12) 0.98124(13) 0.0151(3) Uani 1 1 d .
H12 H 0.1257 0.3846 1.0237 0.018 Uiso 1 1 calc R
C13 C 0.23638(14) 0.36711(12) 0.93013(13) 0.0146(3) Uani 1 1 d .
H13 H 0.2684 0.4053 0.8837 0.018 Uiso 1 1 calc R
C15 C 0.22140(14) 0.49566(13) 1.04463(13) 0.0165(4) Uani 1 1 d .
C14 C 0.16855(14) 0.29532(12) 0.87463(12) 0.0143(3) Uani 1 1 d .
C16 C 0.25769(17) 0.57431(13) 1.00735(15) 0.0214(4) Uani 1 1 d .
H16 H 0.2409 0.5859 0.9400 0.026 Uiso 1 1 calc R
C17 C 0.31812(17) 0.63544(15) 1.06827(16) 0.0259(4) Uani 1 1 d .
H17 H 0.3423 0.6888 1.0422 0.031 Uiso 1 1 calc R
C18 C 0.34370(18) 0.61992(16) 1.16630(16) 0.0291(5) Uani 1 1 d .
H18 H 0.3865 0.6616 1.2074 0.035 Uiso 1 1 calc R
C19 C 0.30641(18) 0.54310(16) 1.20420(15) 0.0279(5) Uani 1 1 d .
H19 H 0.3227 0.5322 1.2717 0.033 Uiso 1 1 calc R
C20 C 0.24537(16) 0.48210(14) 1.14389(14) 0.0203(4) Uani 1 1 d .
H20 H 0.2193 0.4299 1.1708 0.024 Uiso 1 1 calc R
C21 C 0.42305(16) 0.37366(16) 1.00369(18) 0.0293(5) Uani 1 1 d .
H21A H 0.4444 0.3782 0.9399 0.044 Uiso 1 1 calc R
H21B H 0.4795 0.3413 1.0476 0.044 Uiso 1 1 calc R
H21C H 0.4147 0.4336 1.0292 0.044 Uiso 1 1 calc R
C22 C 0.29926(15) 0.21209(12) 0.75069(13) 0.0156(3) Uani 1 1 d .
C23 C 0.25449(16) 0.26381(13) 0.67114(14) 0.0203(4) Uani 1 1 d .
H23 H 0.1819 0.2855 0.6657 0.024 Uiso 1 1 calc R
C24 C 0.31525(18) 0.28361(14) 0.60042(15) 0.0247(4) Uani 1 1 d .
H24 H 0.2845 0.3190 0.5466 0.030 Uiso 1 1 calc R
C25 C 0.42061(18) 0.25209(14) 0.60768(15) 0.0247(4) Uani 1 1 d .
H25 H 0.4619 0.2653 0.5585 0.030 Uiso 1 1 calc R
C26 C 0.46625(17) 0.20129(14) 0.68660(15) 0.0228(4) Uani 1 1 d .
H26 H 0.5390 0.1801 0.6919 0.027 Uiso 1 1 calc R
C27 C 0.40539(15) 0.18128(13) 0.75815(14) 0.0183(4) Uani 1 1 d .
H27 H 0.4367 0.1464 0.8123 0.022 Uiso 1 1 calc R
O1 O 0.37795(14) -0.04506(11) 0.82144(11) 0.0322(4) Uani 1 1 d .
O2 O 0.04924(14) -0.02533(12) 0.91243(13) 0.0379(4) Uani 1 1 d .
O3 O 0.35177(17) -0.06863(12) 1.13405(13) 0.0434(5) Uani 1 1 d .
O4 O 0.17028(12) 0.20154(11) 1.10934(10) 0.0270(3) Uani 1 1 d .
O5 O 0.50678(12) 0.17108(11) 1.02638(12) 0.0323(4) Uani 1 1 d .
O6 O 0.32258(10) 0.32711(9) 0.99558(10) 0.0189(3) Uani 1 1 d .

loop_
_atom_site_aniso_label
_atom_site_aniso_U_11
_atom_site_aniso_U_22
_atom_site_aniso_U_33
_atom_site_aniso_U_23
_atom_site_aniso_U_13
_atom_site_aniso_U_12
W1 0.01807(4) 0.01372(4) 0.01478(4) 0.00011(3) 0.00310(2) 0.00450(3)
P1 0.0145(2) 0.0124(2) 0.0152(2) -0.00233(17) 0.00061(16) 0.00279(17)
C1 0.0283(10) 0.0130(9) 0.0204(9) 0.0028(7) 0.0055(8) 0.0000(8)
C2 0.0273(11) 0.0169(10) 0.0284(10) 0.0008(8) 0.0079(8) 0.0031(8)
C3 0.0318(11) 0.0257(12) 0.0247(10) 0.0031(9) 0.0103(8) 0.0101(9)
C4 0.0177(9) 0.0235(11) 0.0173(8) 0.0012(8) 0.0013(7) 0.0015(8)
C5 0.0245(10) 0.0199(10) 0.0184(9) -0.0007(7) 0.0019(7) 0.0085(8)
C6 0.0199(9) 0.0187(10) 0.0175(8) -0.0036(7) -0.0015(7) -0.0022(7)
C7 0.0167(9) 0.0221(10) 0.0209(9) -0.0001(8) -0.0016(7) 0.0005(8)
C8 0.0176(10) 0.0411(15) 0.0459(14) -0.0126(12) -0.0082(9) 0.0007(10)
C9 0.0162(8) 0.0170(10) 0.0164(8) 0.0005(7) 0.0025(6) 0.0033(7)
C10 0.0144(8) 0.0224(11) 0.0234(9) -0.0019(8) 0.0020(7) 0.0066(8)
C11 0.0201(9) 0.0170(10) 0.0186(8) 0.0012(7) 0.0049(7) 0.0072(7)
C12 0.0182(8) 0.0134(9) 0.0143(7) 0.0006(7) 0.0045(6) 0.0040(7)
C13 0.0144(8) 0.0136(9) 0.0160(8) -0.0006(7) 0.0026(6) 0.0024(7)
C15 0.0165(8) 0.0151(9) 0.0187(9) -0.0019(7) 0.0051(7) 0.0036(7)
C14 0.0157(8) 0.0137(9) 0.0133(7) -0.0012(6) 0.0018(6) 0.0033(7)
C16 0.0247(10) 0.0173(10) 0.0233(9) 0.0009(8) 0.0068(8) 0.0033(8)
C17 0.0255(10) 0.0171(10) 0.0363(12) -0.0025(9) 0.0091(9) -0.0020(8)
C18 0.0267(11) 0.0265(12) 0.0341(12) -0.0116(9) 0.0056(9) -0.0037(9)
C19 0.0303(11) 0.0323(12) 0.0208(10) -0.0051(9) 0.0040(8) 0.0002(9)
C20 0.0222(9) 0.0195(10) 0.0200(9) -0.0003(7) 0.0055(7) 0.0016(8)
C21 0.0145(9) 0.0291(12) 0.0429(13) -0.0040(10) 0.0009(8) 0.0008(9)
C22 0.0193(9) 0.0110(9) 0.0163(8) -0.0032(7) 0.0028(6) 0.0004(7)
C23 0.0224(9) 0.0155(10) 0.0221(9) 0.0003(7) 0.0012(7) 0.0028(8)
C24 0.0335(11) 0.0178(10) 0.0220(9) 0.0040(8) 0.0024(8) -0.0025(9)
C25 0.0287(11) 0.0227(11) 0.0246(10) -0.0010(8) 0.0100(8) -0.0076(9)
C26 0.0207(9) 0.0201(11) 0.0286(10) -0.0026(8) 0.0071(8) -0.0021(8)
C27 0.0195(9) 0.0137(9) 0.0217(9) -0.0012(7) 0.0037(7) 0.0006(7)
O1 0.0503(10) 0.0221(8) 0.0288(8) -0.0013(7) 0.0200(7) 0.0046(7)
O2 0.0302(9) 0.0309(10) 0.0534(11) -0.0032(8) 0.0089(8) -0.0058(8)
O3 0.0584(12) 0.0398(11) 0.0343(9) 0.0171(8) 0.0147(8) 0.0223(9)
O4 0.0250(7) 0.0331(9) 0.0241(7) -0.0064(6) 0.0080(6) 0.0048(7)
O5 0.0212(8) 0.0324(9) 0.0399(9) -0.0033(7) -0.0047(7) 0.0023(7)
O6 0.0137(6) 0.0169(7) 0.0237(7) -0.0018(5) -0.0032(5) 0.0021(5)

loop_
_atom_type_symbol
_atom_type_description
_atom_type_scat_dispersion_real
_atom_type_scat_dispersion_imag
_atom_type_scat_source
C C 0.0033 0.0016 'International Tables Vol C Tables 4.2.6.8 and 6.1.1.4'
H H 0.0000 0.0000 'International Tables Vol C Tables 4.2.6.8 and 6.1.1.4'
O O 0.0106 0.0060 'International Tables Vol C Tables 4.2.6.8 and 6.1.1.4'
P P 0.1023 0.0942 'International Tables Vol C Tables 4.2.6.8 and 6.1.1.4'
W W -0.8490 6.8722 'International Tables Vol C Tables 4.2.6.8 and 6.1.1.4'

loop_
_geom_angle_atom_site_label_1
_geom_angle_atom_site_label_2
_geom_angle_atom_site_label_3
_geom_angle
C3 W1 C1 90.29(8)
C3 W1 C5 90.06(9)
C1 W1 C5 89.64(8)
C3 W1 C4 93.05(8)
C1 W1 C4 176.62(8)
C5 W1 C4 90.83(8)
C3 W1 C2 90.60(9)
C1 W1 C2 89.96(8)
C5 W1 C2 179.22(8)
C4 W1 C2 89.54(8)
C3 W1 P1 178.93(6)
C1 W1 P1 90.48(6)
C5 W1 P1 90.67(6)
C4 W1 P1 86.16(6)
C2 W1 P1 88.67(6)
C6 P1 C14 90.99(9)
C6 P1 C22 105.02(9)
C14 P1 C22 103.78(9)
C6 P1 W1 112.28(7)
C14 P1 W1 119.82(6)
C22 P1 W1 120.34(6)
O1 C1 W1 179.47(19)
O2 C2 W1 179.7(2)
O3 C3 W1 179.4(2)
O4 C4 W1 178.22(18)
O5 C5 W1 178.31(18)
C7 C6 P1 110.80(15)
C7 C6 H6 124.6
P1 C6 H6 124.6
C6 C7 C9 113.78(17)
C6 C7 C8 125.6(2)
C9 C7 C8 120.60(18)
C7 C8 H8A 109.5
C7 C8 H8B 109.5
H8A C8 H8B 109.5
C7 C8 H8C 109.5
H8A C8 H8C 109.5
H8B C8 H8C 109.5
C14 C9 C7 114.34(17)
C14 C9 C10 123.23(18)
C7 C9 C10 122.42(16)
C9 C10 C11 111.71(16)
C9 C10 H10A 109.3
C11 C10 H10A 109.3
C9 C10 H10B 109.3
C11 C10 H10B 109.3
H10A C10 H10B 107.9
C10 C11 C12 111.19(16)
C10 C11 H11A 109.4
C12 C11 H11A 109.4
C10 C11 H11B 109.4
C12 C11 H11B 109.4
H11A C11 H11B 108.0
C15 C12 C11 114.55(16)
C15 C12 C13 112.76(15)
C11 C12 C13 106.88(14)
C15 C12 H12 107.4
C11 C12 H12 107.4
C13 C12 H12 107.4
O6 C13 C14 109.17(15)
O6 C13 C12 112.89(14)
C14 C13 C12 108.10(14)
O6 C13 H13 108.9
C14 C13 H13 108.9
C12 C13 H13 108.9
C20 C15 C16 118.16(18)
C20 C15 C12 119.40(17)
C16 C15 C12 122.42(17)
C9 C14 C13 123.44(17)
C9 C14 P1 109.77(14)
C13 C14 P1 126.79(13)
C17 C16 C15 120.24(19)
C17 C16 H16 119.9
C15 C16 H16 119.9
C18 C17 C16 120.9(2)
C18 C17 H17 119.6
C16 C17 H17 119.6
C17 C18 C19 119.3(2)
C17 C18 H18 120.3
C19 C18 H18 120.3
C18 C19 C20 120.1(2)
C18 C19 H19 120.0
C20 C19 H19 120.0
C19 C20 C15 121.3(2)
C19 C20 H20 119.4
C15 C20 H20 119.4
O6 C21 H21A 109.5
O6 C21 H21B 109.5
H21A C21 H21B 109.5
O6 C21 H21C 109.5
H21A C21 H21C 109.5
H21B C21 H21C 109.5
C27 C22 C23 119.38(17)
C27 C22 P1 121.96(14)
C23 C22 P1 118.66(14)
C24 C23 C22 120.24(19)
C24 C23 H23 119.9
C22 C23 H23 119.9
C23 C24 C25 120.20(19)
C23 C24 H24 119.9
C25 C24 H24 119.9
C24 C25 C26 120.12(19)
C24 C25 H25 119.9
C26 C25 H25 119.9
C25 C26 C27 119.88(19)
C25 C26 H26 120.1
C27 C26 H26 120.1
C22 C27 C26 120.18(18)
C22 C27 H27 119.9
C26 C27 H27 119.9
C21 O6 C13 113.65(16)

loop_
_geom_bond_atom_site_label_1
_geom_bond_atom_site_label_2
_geom_bond_distance
W1 C3 1.996(2)
W1 C1 2.031(2)
W1 C5 2.039(2)
W1 C4 2.043(2)
W1 C2 2.046(2)
W1 P1 2.5131(5)
P1 C6 1.7972(19)
P1 C14 1.8134(19)
P1 C22 1.8272(19)
C1 O1 1.140(2)
C2 O2 1.141(3)
C3 O3 1.151(3)
C4 O4 1.139(2)
C5 O5 1.142(3)
C6 C7 1.341(3)
C6 H6 0.9500
C7 C9 1.478(3)
C7 C8 1.501(3)
C8 H8A 0.9800
C8 H8B 0.9800
C8 H8C 0.9800
C9 C14 1.349(2)
C9 C10 1.499(3)
C10 C11 1.521(3)
C10 H10A 0.9900
C10 H10B 0.9900
C11 C12 1.535(3)
C11 H11A 0.9900
C11 H11B 0.9900
C12 C15 1.504(3)
C12 C13 1.545(2)
C12 H12 1.0000
C13 O6 1.421(2)
C13 C14 1.502(3)
C13 H13 1.0000
C15 C20 1.391(3)
C15 C16 1.397(3)
C16 C17 1.385(3)
C16 H16 0.9500
C17 C18 1.380(3)
C17 H17 0.9500
C18 C19 1.383(3)
C18 H18 0.9500
C19 C20 1.383(3)
C19 H19 0.9500
C20 H20 0.9500
C21 O6 1.419(2)
C21 H21A 0.9800
C21 H21B 0.9800
C21 H21C 0.9800
C22 C27 1.386(3)
C22 C23 1.396(3)
C23 C24 1.380(3)
C23 H23 0.9500
C24 C25 1.381(3)
C24 H24 0.9500
C25 C26 1.385(3)
C25 H25 0.9500
C26 C27 1.391(3)
C26 H26 0.9500
C27 H27 0.9500
